data_1556078
loop_
_publ_author_name
'Gupta, Ekta'
'Kant, Ruchir'
'Mohanan, Kishor'

_publ_section_title
;
 Decarbethoxylative Arylation Employing Arynes: A Metal-Free Pathway to
 Arylfluoroamides.
;
_journal_issue 21
_journal_name_full 'Organic letters'
_journal_page_first 6016
_journal_page_last 6019
_journal_paper_doi 10.1021/acs.orglett.7b03072
_journal_volume 19
_journal_year 2017
_chemical_compound_source 'see text'
_chemical_formula_moiety 'C14 H11 Br F N O'
_chemical_formula_sum 'C14 H11 Br F N O'
_chemical_formula_weight 308.14
_space_group_IT_number 33
_space_group_name_Hall 'P 2c -2n'
_space_group_name_H-M_alt 'P n a 21'
_symmetry_cell_setting orthorhombic
_symmetry_Int_Tables_number 33
_symmetry_space_group_name_Hall 'P 2c -2n'
_symmetry_space_group_name_H-M 'P n a 21'
_atom_sites_solution_hydrogens geom
_atom_sites_solution_primary direct
_atom_sites_solution_secondary difmap
_cell_angle_alpha 90
_cell_angle_beta 90
_cell_angle_gamma 90
_cell_formula_units_Z 4
_cell_length_a 10.145(6)
_cell_length_b 26.485(15)
_cell_length_c 4.785(3)
_cell_measurement_reflns_used 1025
_cell_measurement_temperature 293(2)
_cell_measurement_theta_max 25.3
_cell_measurement_theta_min 3.1
_cell_volume 1285.7(13)
_computing_cell_refinement
;
CrystalClear-SM Expert 2.1 b24 (Rigaku, 2012)
;
_computing_data_collection
;
CrystalClear-SM Expert 2.1 b24 (Rigaku, 2012)
;
_computing_data_reduction
;
CrystalClear-SM Expert 2.1 b24 (Rigaku, 2012)
;
_computing_molecular_graphics 'SHELXTL (Bruker, 1997)'
_computing_publication_material 'PLATON (Spek, 2003)''
_computing_structure_refinement 'SHELXTL (Bruker, 1997)'
_computing_structure_solution 'SHELXTL (Bruker, 1997)'
_diffrn_ambient_temperature 293(2)
_diffrn_detector CCD
_diffrn_detector_area_resol_mean 28.5714
_diffrn_measured_fraction_theta_full 0.986
_diffrn_measured_fraction_theta_max 0.986
_diffrn_measurement_device
;
AFC12 (Right): Kappa 3 circle
;
_diffrn_measurement_device_type
;
Rigaku Saturn724+ (4x4 bin mode)
;
_diffrn_measurement_method 'profile data from \w-scans'
_diffrn_measurement_specimen_support Loop
_diffrn_radiation_monochromator Confocal
_diffrn_radiation_type 'Mo K\a'
_diffrn_radiation_wavelength 0.71075
_diffrn_reflns_av_R_equivalents 0.2022
_diffrn_reflns_av_sigmaI/netI 0.2059
_diffrn_reflns_limit_h_max 9
_diffrn_reflns_limit_h_min -12
_diffrn_reflns_limit_k_max 29
_diffrn_reflns_limit_k_min -31
_diffrn_reflns_limit_l_max 5
_diffrn_reflns_limit_l_min -5
_diffrn_reflns_number 6793
_diffrn_reflns_theta_full 25.32
_diffrn_reflns_theta_max 25.32
_diffrn_reflns_theta_min 3.06
_diffrn_source MicroMax003_Mo
_diffrn_source_current 0.6
_diffrn_source_power 0.0
_diffrn_source_voltage 50.0
_exptl_absorpt_coefficient_mu 3.196
_exptl_absorpt_correction_T_max 0.502
_exptl_absorpt_correction_T_min 0.361
_exptl_absorpt_correction_type multi-scan
_exptl_absorpt_process_details 'REQAB (Rigaku, 1998)'
_exptl_crystal_colour Colorless
_exptl_crystal_density_diffrn 1.592
_exptl_crystal_density_method 'Not Measured'
_exptl_crystal_description Block
_exptl_crystal_F_000 616
_exptl_crystal_size_max 0.400
_exptl_crystal_size_mid 0.280
_exptl_crystal_size_min 0.250
_refine_diff_density_max 0.529
_refine_diff_density_min -0.424
_refine_diff_density_rms 0.094
_refine_ls_abs_structure_details 'Flack H D (1983), Acta Cryst. A39, 876-881'
_refine_ls_abs_structure_Flack 0.01(4)
_refine_ls_extinction_method none
_refine_ls_goodness_of_fit_ref 0.974
_refine_ls_hydrogen_treatment constr
_refine_ls_matrix_type full
_refine_ls_number_parameters 163
_refine_ls_number_reflns 2234
_refine_ls_number_restraints 1
_refine_ls_restrained_S_all 0.973
_refine_ls_R_factor_all 0.1470
_refine_ls_R_factor_gt 0.0867
_refine_ls_shift/su_max 0.000
_refine_ls_shift/su_mean 0.000
_refine_ls_structure_factor_coef Fsqd
_refine_ls_weighting_details 'calc w=1/[\s^2^(Fo^2^)+(0.0716P)^2^+0.0000P] where P=(Fo^2^+2Fc^2^)/3'
_refine_ls_weighting_scheme calc
_refine_ls_wR_factor_gt 0.1874
_refine_ls_wR_factor_ref 0.2243
_reflns_number_gt 1123
_reflns_number_total 2234
_reflns_threshold_expression >2sigma(I)
_cod_data_source_file ol7b03072_si_002.cif
_cod_data_source_block xxx
_cod_depositor_comments
;
The following automatic conversions were performed:

data item '_refine_ls_hydrogen_treatment' value 'Constr' was changed
to 'constr' in accordance with the
/home/saulius/struct/COD-crude-data/automatic-downloads/DataCite-retrospective/ACS/depositions/lib/dictionaries/cif_core.dic
dictionary named 'cif_core.dic' version 2.4.2 last updated on
2011-04-26.

data item '_symmetry_cell_setting' value 'Orthorhombic' was changed
to 'orthorhombic' in accordance with the
/home/saulius/struct/COD-crude-data/automatic-downloads/DataCite-retrospective/ACS/depositions/lib/dictionaries/cif_core.dic
dictionary named 'cif_core.dic' version 2.4.2 last updated on
2011-04-26.

Automatic conversion script
Id: cif_fix_values 6909 2019-04-08 15:41:33Z antanas 
;
_cod_database_code 1556078

loop_
_symmetry_equiv_pos_site_id
_symmetry_equiv_pos_as_xyz
1 x,y,z
2 -x,-y,1/2+z
3 1/2-x,1/2+y,1/2+z
4 1/2+x,1/2-y,z

loop_
_atom_site_aniso_label
_atom_site_aniso_U_11
_atom_site_aniso_U_22
_atom_site_aniso_U_33
_atom_site_aniso_U_23
_atom_site_aniso_U_13
_atom_site_aniso_U_12
Br1 0.1452(15) 0.0506(5) 0.1002(11) 0.0111(10) -0.0065(13) -0.0156(7)
F12 0.060(4) 0.069(4) 0.086(5) -0.001(3) 0.037(4) 0.002(3)
O1 0.018(4) 0.067(4) 0.119(7) 0.025(5) 0.015(5) 0.007(3)
N1 0.016(4) 0.056(4) 0.051(5) -0.010(4) 0.006(4) -0.005(3)
C1 0.029(5) 0.060(5) 0.090(10) -0.010(7) 0.004(7) -0.002(4)
C2 0.042(7) 0.056(6) 0.096(11) -0.007(6) -0.014(6) 0.001(5)
C3 0.063(7) 0.044(5) 0.068(8) -0.006(5) -0.018(6) -0.010(5)
C4 0.064(7) 0.050(6) 0.070(9) -0.012(6) 0.017(6) -0.011(5)
C5 0.039(6) 0.051(6) 0.079(8) -0.003(5) 0.021(6) 0.011(4)
C6 0.024(5) 0.047(4) 0.049(7) -0.008(4) -0.005(5) -0.002(3)
C7 0.031(5) 0.053(5) 0.052(7) -0.011(4) 0.012(5) 0.006(4)
C8 0.045(6) 0.060(5) 0.049(6) -0.001(7) 0.009(6) 0.009(4)
C9 0.032(5) 0.057(6) 0.067(8) 0.017(5) 0.013(5) 0.002(5)
C10 0.057(7) 0.071(6) 0.091(11) 0.001(10) -0.008(8) 0.004(5)
C11 0.102(12) 0.063(7) 0.124(15) -0.002(8) 0.018(11) 0.028(8)
C12 0.137(14) 0.054(8) 0.079(11) -0.003(6) -0.005(10) -0.007(7)
C13 0.089(10) 0.084(9) 0.069(10) -0.004(7) -0.009(7) -0.017(7)
C14 0.074(9) 0.062(6) 0.063(9) -0.014(6) -0.004(7) 0.002(5)

loop_
_atom_site_label
_atom_site_type_symbol
_atom_site_thermal_displace_type
_atom_site_fract_x
_atom_site_fract_y
_atom_site_fract_z
_atom_site_occupancy
_atom_site_U_iso_or_equiv
_atom_site_calc_flag
_atom_site_refinement_flags
Br1 Br Uani 0.11595(15) 0.45626(4) -0.3684(5) 1.000 0.0987(6) . .
F12 F Uani -0.0465(6) 0.2100(2) 0.7425(15) 1.000 0.072(3) . .
O1 O Uani 0.2438(6) 0.2356(3) 0.368(2) 1.000 0.068(3) . .
N1 N Uani 0.0375(7) 0.2696(3) 0.3469(17) 1.000 0.041(3) . .
C1 C Uani -0.0334(9) 0.3494(3) 0.175(3) 1.000 0.060(4) . .
C2 C Uani -0.0174(11) 0.3925(4) 0.008(3) 1.000 0.065(5) . .
C3 C Uani 0.0926(11) 0.3971(4) -0.152(3) 1.000 0.058(4) . .
C4 C Uani 0.1835(12) 0.3597(4) -0.165(2) 1.000 0.061(4) . .
C5 C Uani 0.1695(10) 0.3171(4) 0.001(3) 1.000 0.056(4) . .
C6 C Uani 0.0609(9) 0.3119(3) 0.176(2) 1.000 0.040(3) . .
C7 C Uani 0.1282(8) 0.2376(3) 0.444(2) 1.000 0.045(3) . .
C8 C Uani 0.0813(9) 0.1981(3) 0.647(3) 1.000 0.051(3) . .
C9 C Uani 0.0779(9) 0.1450(4) 0.521(3) 1.000 0.052(4) . .
C10 C Uani 0.1736(11) 0.1107(4) 0.608(3) 1.000 0.073(5) . .
C11 C Uani 0.1702(16) 0.0620(5) 0.492(4) 1.000 0.096(7) . .
C12 C Uani 0.0796(17) 0.0487(4) 0.294(4) 1.000 0.090(7) . .
C13 C Uani -0.0153(13) 0.0830(5) 0.224(3) 1.000 0.081(6) . .
C14 C Uani -0.0158(12) 0.1316(4) 0.334(3) 1.000 0.066(5) . .
H1 H Uiso -0.10800 0.34610 0.28670 1.000 0.0720 calc R
H2 H Uiso -0.08150 0.41760 0.00570 1.000 0.0780 calc R
H3A H Uiso -0.04300 0.26380 0.39320 1.000 0.0500 calc R
H4 H Uiso 0.25530 0.36260 -0.28440 1.000 0.0740 calc R
H4A H Uiso 0.14120 0.19790 0.80750 1.000 0.0610 calc R
H5 H Uiso 0.23310 0.29190 -0.00520 1.000 0.0680 calc R
H10 H Uiso 0.23740 0.11980 0.73860 1.000 0.0880 calc R
H11 H Uiso 0.23130 0.03810 0.55160 1.000 0.1160 calc R
H12 H Uiso 0.08240 0.01720 0.20960 1.000 0.1080 calc R
H13 H Uiso -0.08140 0.07370 0.10000 1.000 0.0970 calc R
H14 H Uiso -0.08000 0.15460 0.27970 1.000 0.0800 calc R

loop_
_atom_type_symbol
_atom_type_description
_atom_type_scat_dispersion_real
_atom_type_scat_dispersion_imag
_atom_type_scat_source
O O 0.0106 0.0060 'International Tables Vol C Tables 4.2.6.8 and 6.1.1.4'
N N 0.0061 0.0033 'International Tables Vol C Tables 4.2.6.8 and 6.1.1.4'
F F 0.0171 0.0103 'International Tables Vol C Tables 4.2.6.8 and 6.1.1.4'
Br Br -0.2901 2.4595 'International Tables Vol C Tables 4.2.6.8 and 6.1.1.4'
H H 0.0000 0.0000 'International Tables Vol C Tables 4.2.6.8 and 6.1.1.4'
C C 0.0033 0.0016 'International Tables Vol C Tables 4.2.6.8 and 6.1.1.4'

loop_
_geom_angle_atom_site_label_1
_geom_angle_atom_site_label_2
_geom_angle_atom_site_label_3
_geom_angle
_geom_angle_publ_flag
C6 N1 C7 126.3(7) yes
C7 N1 H3A 117.00 no
C6 N1 H3A 117.00 no
C2 C1 C6 120.5(10) no
C1 C2 C3 119.3(10) no
C2 C3 C4 121.3(11) no
Br1 C3 C2 119.0(8) yes
Br1 C3 C4 119.7(9) yes
C3 C4 C5 119.9(11) no
C4 C5 C6 120.4(9) no
N1 C6 C5 124.2(8) yes
N1 C6 C1 117.3(9) yes
C1 C6 C5 118.4(9) no
N1 C7 C8 116.6(7) yes
O1 C7 C8 117.6(8) yes
O1 C7 N1 125.6(9) yes
F12 C8 C7 110.2(7) yes
F12 C8 C9 108.2(7) yes
C7 C8 C9 113.1(11) no
C8 C9 C10 117.8(10) no
C10 C9 C14 121.1(11) no
C8 C9 C14 121.2(9) no
C9 C10 C11 117.6(12) no
C10 C11 C12 121.8(13) no
C11 C12 C13 118.2(12) no
C12 C13 C14 121.7(13) no
C9 C14 C13 119.4(11) no
C2 C1 H1 120.00 no
C6 C1 H1 120.00 no
C1 C2 H2 120.00 no
C3 C2 H2 120.00 no
C3 C4 H4 120.00 no
C5 C4 H4 120.00 no
C4 C5 H5 120.00 no
C6 C5 H5 120.00 no
F12 C8 H4A 109.00 no
C7 C8 H4A 108.00 no
C9 C8 H4A 109.00 no
C9 C10 H10 121.00 no
C11 C10 H10 121.00 no
C10 C11 H11 119.00 no
C12 C11 H11 119.00 no
C11 C12 H12 121.00 no
C13 C12 H12 121.00 no
C12 C13 H13 119.00 no
C14 C13 H13 119.00 no
C9 C14 H14 120.00 no
C13 C14 H14 120.00 no

loop_
_geom_bond_atom_site_label_1
_geom_bond_atom_site_label_2
_geom_bond_distance
_geom_bond_publ_flag
Br1 C3 1.893(12) yes
F12 C8 1.410(12) yes
O1 C7 1.229(11) yes
N1 C6 1.407(12) yes
N1 C7 1.335(11) yes
N1 H3A 0.8600 no
C1 C6 1.379(12) no
C1 C2 1.403(16) no
C2 C3 1.359(17) no
C3 C4 1.355(16) no
C4 C5 1.387(16) no
C5 C6 1.391(15) no
C7 C8 1.505(14) no
C8 C9 1.531(15) no
C9 C14 1.353(18) no
C9 C10 1.393(15) no
C10 C11 1.405(18) no
C11 C12 1.37(3) no
C12 C13 1.37(2) no
C13 C14 1.391(17) no
C1 H1 0.9300 no
C2 H2 0.9300 no
C4 H4 0.9300 no
C5 H5 0.9300 no
C8 H4A 0.9800 no
C10 H10 0.9300 no
C11 H11 0.9300 no
C12 H12 0.9300 no
C13 H13 0.9300 no
C14 H14 0.9300 no

loop_
_geom_contact_atom_site_label_1
_geom_contact_atom_site_label_2
_geom_contact_distance
_geom_contact_site_symmetry_2
_geom_contact_publ_flag
Br1 C2 3.686(14) 1_554 no
F12 N1 2.608(10) . no
F12 C4 3.333(13) 4_456 no
F12 C5 3.217(13) 4_456 no
F12 O1 3.133(10) 4_455 no
F12 H3A 2.2000 . no
F12 H14 2.6800 . no
F12 H4 2.7900 4_456 no
F12 H5 2.5400 4_456 no
O1 C5 2.883(15) . no
O1 C1 3.321(12) 4_555 no
O1 F12 3.133(10) 4_555 no
O1 N1 2.985(10) 4_555 no
O1 H5 2.3300 . no
O1 H1 2.6600 4_555 no
O1 H3A 2.1700 4_555 no
N1 F12 2.608(10) . no
N1 O1 2.985(10) 4_455 no
C1 O1 3.321(12) 4_455 no
C2 Br1 3.686(14) 1_556 no
C4 F12 3.333(13) 4_554 no
C5 C7 3.422(16) 1_554 no
C5 O1 2.883(15) . no
C5 F12 3.217(13) 4_554 no
C7 C5 3.422(16) 1_556 no
C10 C13 3.592(19) 1_556 no
C13 C10 3.592(19) 1_554 no
C2 H10 2.8200 4_454 no
C5 H14 2.9700 4_555 no
C7 H5 2.8000 . no
C10 H1 2.9300 4_555 no
C14 H4 2.9600 4_456 no
H1 H3A 2.3300 . no
H1 O1 2.6600 4_455 no
H1 C10 2.9300 4_455 no
H2 H10 2.4500 4_454 no
H3A F12 2.2000 . no
H3A H1 2.3300 . no
H3A O1 2.1700 4_455 no
H4 F12 2.7900 4_554 no
H4 C14 2.9600 4_554 no
H4A H10 2.3100 . no
H5 O1 2.3300 . no
H5 C7 2.8000 . no
H5 F12 2.5400 4_554 no
H10 H4A 2.3100 . no
H10 C2 2.8200 4_556 no
H10 H2 2.4500 4_556 no
H14 F12 2.6800 . no
H14 C5 2.9700 4_455 no

loop_
_geom_hbond_atom_site_label_D
_geom_hbond_atom_site_label_H
_geom_hbond_atom_site_label_A
_geom_hbond_distance_DH
_geom_hbond_distance_HA
_geom_hbond_distance_DA
_geom_hbond_angle_DHA
_geom_hbond_site_symmetry_A
_geom_hbond_publ_flag
N1 H3A F12 0.8600 2.2000 2.608(10) 109.00 . yes
N1 H3A O1 0.8600 2.1700 2.985(10) 159.00 4_455 yes
C5 H5 O1 0.9300 2.3300 2.883(15) 118.00 . yes
C5 H5 F12 0.9300 2.5400 3.217(13) 130.00 4_554 yes

loop_
_geom_torsion_atom_site_label_1
_geom_torsion_atom_site_label_2
_geom_torsion_atom_site_label_3
_geom_torsion_atom_site_label_4
_geom_torsion
_geom_torsion_publ_flag
C7 N1 C6 C1 -158.3(10) no
C7 N1 C6 C5 24.5(15) no
C6 N1 C7 O1 -11.1(15) no
C6 N1 C7 C8 174.0(9) no
C2 C1 C6 N1 -179.5(10) no
C2 C1 C6 C5 -2.1(17) no
C6 C1 C2 C3 -0.4(19) no
C1 C2 C3 Br1 -178.2(10) no
C1 C2 C3 C4 4(2) no
Br1 C3 C4 C5 177.6(9) no
C2 C3 C4 C5 -4.3(19) no
C3 C4 C5 C6 1.6(18) no
C4 C5 C6 N1 178.7(10) no
C4 C5 C6 C1 1.5(17) no
O1 C7 C8 F12 171.6(9) no
O1 C7 C8 C9 -67.2(12) no
N1 C7 C8 F12 -13.1(13) no
N1 C7 C8 C9 108.1(9) no
F12 C8 C9 C10 -130.3(11) no
F12 C8 C9 C14 48.9(16) no
C7 C8 C9 C10 107.4(12) no
C7 C8 C9 C14 -73.4(13) no
C8 C9 C10 C11 180.0(13) no
C14 C9 C10 C11 1(2) no
C8 C9 C14 C13 179.9(12) no
C10 C9 C14 C13 -1(2) no
C9 C10 C11 C12 2(2) no
C10 C11 C12 C13 -5(3) no
C11 C12 C13 C14 5(2) no
C12 C13 C14 C9 -2(2) no
